data_4343246
loop_
_publ_author_name
'Doonan, Christian J.'
'Gourlay, Craig'
'Nielsen, David J.'
'Ng, Victor W. L.'
'Smith, Paul D.'
'Evans, David J.'
'George, Graham N.'
'White, Jonathan M.'
'Young, Charles G.'

_publ_section_title
;
 d(1) Oxosulfido-Mo(V) Compounds: First Isolation and Unambiguous
 Characterization of an Extended Series.
;
_journal_issue 13
_journal_name_full 'Inorganic chemistry'
_journal_page_first 6386
_journal_page_last 6396
_journal_paper_doi 10.1021/acs.inorgchem.5b00708
_journal_volume 54
_journal_year 2015
_chemical_formula_sum 'C39 H51 B Cl4 Co Mo N6 O4 S'
_chemical_formula_weight 1007.42
_chemical_name_systematic
;
 ?
;
_space_group_IT_number 61
_symmetry_cell_setting orthorhombic
_symmetry_space_group_name_Hall '-P 2ac 2ab'
_symmetry_space_group_name_H-M 'P b c a'
_atom_sites_solution_hydrogens geom
_atom_sites_solution_primary direct
_atom_sites_solution_secondary difmap
_audit_creation_method SHELXL-97
_cell_angle_alpha 90.00
_cell_angle_beta 90.00
_cell_angle_gamma 90.00
_cell_formula_units_Z 8
_cell_length_a 23.7483(6)
_cell_length_b 21.7534(6)
_cell_length_c 17.4494(4)
_cell_measurement_reflns_used 2932
_cell_measurement_temperature 130(2)
_cell_measurement_theta_max 73.2779
_cell_measurement_theta_min 3.7171
_cell_volume 9014.5(4)
_computing_cell_refinement
;
CrysAlis RED, Oxford Diffraction Ltd.,
Version 1.171.32.15 (release 10-01-2008 CrysAlis171 .NET)
(compiled Jan 10 2008,16:37:18)
;
_computing_data_collection
;
CrysAlis CCD, Oxford Diffraction Ltd.,
Version 1.171.32.15 (release 10-01-2008 CrysAlis171 .NET)
(compiled Jan 10 2008,16:37:18)
;
_computing_data_reduction
;
CrysAlis RED, Oxford Diffraction Ltd.,
Version 1.171.32.15 (release 10-01-2008 CrysAlis171 .NET)
(compiled Jan 10 2008,16:37:18)
;
_computing_structure_refinement 'SHELXL-97 (Sheldrick, 1997)'
_diffrn_ambient_temperature 130(2)
_diffrn_measured_fraction_theta_full 0.995
_diffrn_measured_fraction_theta_max 0.995
_diffrn_radiation_monochromator graphite
_diffrn_radiation_source 'Enhance (Cu) X-ray Source'
_diffrn_radiation_type 'Cu K\a'
_diffrn_radiation_wavelength 1.5418
_diffrn_reflns_av_R_equivalents 0.1352
_diffrn_reflns_av_sigmaI/netI 0.1797
_diffrn_reflns_limit_h_max 28
_diffrn_reflns_limit_h_min -28
_diffrn_reflns_limit_k_max 25
_diffrn_reflns_limit_k_min -25
_diffrn_reflns_limit_l_max 20
_diffrn_reflns_limit_l_min -16
_diffrn_reflns_number 33432
_diffrn_reflns_theta_full 67.50
_diffrn_reflns_theta_max 67.50
_diffrn_reflns_theta_min 3.72
_exptl_absorpt_coefficient_mu 8.151
_exptl_absorpt_correction_T_max 0.666
_exptl_absorpt_correction_T_min 0.255
_exptl_absorpt_correction_type gaussian
_exptl_absorpt_process_details
;
CrysAlis RED, Oxford Diffraction Ltd.,
Version 1.171.32.15 (release 10-01-2008 CrysAlis171 .NET)
(compiled Jan 10 2008,16:37:18)
Numerical absorption correction based on gaussian integration over
            a multifaceted crystal model
;
_exptl_crystal_colour black
_exptl_crystal_density_diffrn 1.490
_exptl_crystal_density_method 'not measured'
_exptl_crystal_description plate
_exptl_crystal_F_000 4160
_exptl_crystal_size_max 0.3289
_exptl_crystal_size_mid 0.1640
_exptl_crystal_size_min 0.0600
_platon_squeeze_details
;
;
_refine_diff_density_max 0.736
_refine_diff_density_min -0.622
_refine_diff_density_rms 0.095
_refine_ls_extinction_method none
_refine_ls_goodness_of_fit_ref 0.808
_refine_ls_hydrogen_treatment mixed
_refine_ls_matrix_type full
_refine_ls_number_parameters 439
_refine_ls_number_reflns 8085
_refine_ls_number_restraints 0
_refine_ls_restrained_S_all 0.808
_refine_ls_R_factor_all 0.1371
_refine_ls_R_factor_gt 0.0603
_refine_ls_shift/su_max 0.001
_refine_ls_shift/su_mean 0.000
_refine_ls_structure_factor_coef Fsqd
_refine_ls_weighting_details 'calc w=1/[\s^2^(Fo^2^)+(0.0433P)^2^+0.0000P] where P=(Fo^2^+2Fc^2^)/3'
_refine_ls_weighting_scheme calc
_refine_ls_wR_factor_gt 0.1092
_refine_ls_wR_factor_ref 0.1273
_reflns_number_gt 3756
_reflns_number_total 8085
_reflns_threshold_expression >2sigma(I)
_cod_data_source_file ic5b00708_si_001.cif
_cod_data_source_block shelxl
_cod_depositor_comments 'Adding full bibliography for 4343246--4343248.cif.'
_cod_original_sg_symbol_H-M Pbca
_cod_database_code 4343246

loop_
_symmetry_equiv_pos_as_xyz
'x, y, z'
'-x+1/2, -y, z+1/2'
'x+1/2, -y+1/2, -z'
'-x, y+1/2, -z+1/2'
'-x, -y, -z'
'x-1/2, y, -z-1/2'
'-x-1/2, y-1/2, z'
'x, -y-1/2, z-1/2'

loop_
_atom_site_label
_atom_site_type_symbol
_atom_site_fract_x
_atom_site_fract_y
_atom_site_fract_z
_atom_site_U_iso_or_equiv
_atom_site_adp_type
_atom_site_occupancy
_atom_site_symmetry_multiplicity
_atom_site_calc_flag
_atom_site_refinement_flags
C11 C 0.6620(3) 0.2400(3) 0.8131(4) 0.038(2) Uani 1 1 d .
H11 H 0.6798 0.2561 0.8561 0.046 Uiso 1 1 calc R
C12 C 0.6516(3) 0.2709(3) 0.7461(4) 0.038(2) Uani 1 1 d .
H12 H 0.6613 0.3113 0.7349 0.046 Uiso 1 1 calc R
C13 C 0.6238(3) 0.2302(3) 0.6987(4) 0.0311(16) Uani 1 1 d .
C14 C 0.6018(3) 0.2411(3) 0.6196(4) 0.0345(19) Uani 1 1 d .
H14 H 0.5936 0.2012 0.5960 0.041 Uiso 1 1 calc R
C15 C 0.6463(3) 0.2745(4) 0.5696(4) 0.056(3) Uani 1 1 d .
H15A H 0.6315 0.2804 0.5189 0.084 Uiso 1 1 calc R
H15B H 0.6799 0.2502 0.5670 0.084 Uiso 1 1 calc R
H15C H 0.6548 0.3138 0.5919 0.084 Uiso 1 1 calc R
C16 C 0.5485(3) 0.2783(3) 0.6208(4) 0.050(2) Uani 1 1 d .
H16A H 0.5204 0.2570 0.6501 0.074 Uiso 1 1 calc R
H16B H 0.5353 0.2841 0.5693 0.074 Uiso 1 1 calc R
H16C H 0.5558 0.3176 0.6438 0.074 Uiso 1 1 calc R
C21 C 0.7322(3) 0.0532(4) 0.8443(4) 0.041(2) Uani 1 1 d .
H21 H 0.7511 0.0616 0.8898 0.049 Uiso 1 1 calc R
C22 C 0.7499(3) 0.0133(4) 0.7889(4) 0.044(2) Uani 1 1 d .
H22 H 0.7828 -0.0099 0.7892 0.052 Uiso 1 1 calc R
C23 C 0.7094(3) 0.0142(3) 0.7326(4) 0.0296(18) Uani 1 1 d .
C24 C 0.7082(3) -0.0234(3) 0.6609(4) 0.0344(19) Uani 1 1 d .
H24 H 0.6785 -0.0069 0.6277 0.041 Uiso 1 1 calc R
C25 C 0.7629(3) -0.0199(4) 0.6176(4) 0.060(3) Uani 1 1 d .
H25A H 0.7706 0.0221 0.6044 0.090 Uiso 1 1 calc R
H25B H 0.7603 -0.0441 0.5718 0.090 Uiso 1 1 calc R
H25C H 0.7928 -0.0355 0.6492 0.090 Uiso 1 1 calc R
C26 C 0.6930(4) -0.0891(4) 0.6806(4) 0.060(3) Uani 1 1 d .
H26A H 0.6569 -0.0900 0.7053 0.090 Uiso 1 1 calc R
H26B H 0.7209 -0.1059 0.7144 0.090 Uiso 1 1 calc R
H26C H 0.6915 -0.1132 0.6345 0.090 Uiso 1 1 calc R
C31 C 0.5631(3) 0.0931(3) 0.9445(4) 0.0314(19) Uani 1 1 d .
H31 H 0.5782 0.1048 0.9915 0.038 Uiso 1 1 calc R
C32 C 0.5114(3) 0.0646(3) 0.9341(4) 0.0325(19) Uani 1 1 d .
H32 H 0.4853 0.0539 0.9715 0.039 Uiso 1 1 calc R
C33 C 0.5072(3) 0.0555(3) 0.8545(3) 0.0261(17) Uani 1 1 d .
C34 C 0.4594(3) 0.0249(3) 0.8116(3) 0.0294(17) Uani 1 1 d .
H34 H 0.4712 0.0187 0.7583 0.035 Uiso 1 1 calc R
C35 C 0.4068(3) 0.0654(3) 0.8120(4) 0.043(2) Uani 1 1 d .
H35A H 0.3772 0.0452 0.7842 0.064 Uiso 1 1 calc R
H35B H 0.4152 0.1041 0.7882 0.064 Uiso 1 1 calc R
H35C H 0.3950 0.0722 0.8639 0.064 Uiso 1 1 calc R
C36 C 0.4462(3) -0.0374(3) 0.8464(4) 0.049(2) Uani 1 1 d .
H36A H 0.4793 -0.0627 0.8448 0.073 Uiso 1 1 calc R
H36B H 0.4166 -0.0567 0.8177 0.073 Uiso 1 1 calc R
H36C H 0.4345 -0.0321 0.8986 0.073 Uiso 1 1 calc R
C1 C 0.6223(3) 0.0751(3) 0.5300(3) 0.0287(16) Uani 1 1 d .
C2 C 0.6630(3) 0.0956(3) 0.4767(4) 0.0316(19) Uani 1 1 d .
C3 C 0.6575(3) 0.0795(4) 0.3989(4) 0.042(2) Uani 1 1 d .
H3 H 0.6818 0.0964 0.3628 0.051 Uiso 1 1 calc R
C4 C 0.6161(3) 0.0387(4) 0.3756(4) 0.049(2) Uani 1 1 d .
H4 H 0.6143 0.0260 0.3248 0.059 Uiso 1 1 calc R
C6 C 0.5802(3) 0.0350(3) 0.5040(3) 0.0317(17) Uani 1 1 d .
H6 H 0.5536 0.0205 0.5386 0.038 Uiso 1 1 calc R
C7 C 0.7125(3) 0.1347(4) 0.4949(4) 0.0353(19) Uani 1 1 d .
C8 C 0.7761(3) 0.1669(4) 0.5922(4) 0.040(2) Uani 1 1 d .
H8A H 0.7740 0.2091 0.5743 0.048 Uiso 1 1 calc R
H8B H 0.8099 0.1482 0.5714 0.048 Uiso 1 1 calc R
C9 C 0.7769(3) 0.1648(3) 0.6789(4) 0.044(2) Uani 1 1 d .
H9A H 0.8093 0.1866 0.6976 0.066 Uiso 1 1 calc R
H9B H 0.7787 0.1228 0.6956 0.066 Uiso 1 1 calc R
H9C H 0.7433 0.1836 0.6986 0.066 Uiso 1 1 calc R
C51 C 0.5122(3) -0.1203(4) 0.6637(5) 0.057(2) Uiso 1 1 d .
H51 H 0.5261 -0.1013 0.7075 0.068 Uiso 1 1 calc R
C52 C 0.5343(4) -0.1147(4) 0.5908(5) 0.070(3) Uiso 1 1 d .
H52 H 0.5658 -0.0918 0.5770 0.083 Uiso 1 1 calc R
C53 C 0.4998(4) -0.1504(4) 0.5401(6) 0.079(3) Uiso 1 1 d .
H53 H 0.5043 -0.1545 0.4874 0.095 Uiso 1 1 calc R
C54 C 0.4574(4) -0.1783(4) 0.5860(4) 0.060(3) Uiso 1 1 d .
H54 H 0.4293 -0.2045 0.5684 0.072 Uiso 1 1 calc R
C55 C 0.46487(17) -0.15986(17) 0.6606(2) 0.058(2) Uiso 1 1 d .
H55 H 0.4427 -0.1714 0.7021 0.069 Uiso 1 1 calc R
C61 C 0.54512(17) -0.29181(17) 0.5942(2) 0.134(7) Uani 1 1 d R
H61 H 0.5229 -0.3149 0.5611 0.161 Uiso 1 1 d R
C62 C 0.53729(17) -0.28562(17) 0.6717(2) 0.123(6) Uani 1 1 d R
H62 H 0.5088 -0.3038 0.7004 0.147 Uiso 1 1 calc R
C63 C 0.57887(17) -0.24794(17) 0.6994(2) 0.133(7) Uani 1 1 d R
H63 H 0.5835 -0.2361 0.7502 0.159 Uiso 1 1 calc R
C64 C 0.61240(17) -0.23084(17) 0.6391(2) 0.131(7) Uani 1 1 d R
H64 H 0.6438 -0.2053 0.6418 0.158 Uiso 1 1 calc R
C65 C 0.59154(17) -0.25795(17) 0.5740(2) 0.131(7) Uani 1 1 d R
H65 H 0.6063 -0.2541 0.5249 0.157 Uiso 1 1 calc R
C72 C 0.63707(17) -0.07278(17) 0.8808(2) 0.081(3) Uani 1 1 d R
H72A H 0.6739 -0.0853 0.8626 0.097 Uiso 1 1 calc R
H72B H 0.6239 -0.0400 0.8476 0.097 Uiso 1 1 calc R
C5 C 0.5772(3) 0.0167(4) 0.4288(4) 0.047(2) Uani 1 1 d .
H5 H 0.5492 -0.0105 0.4134 0.056 Uiso 1 1 calc R
N11 N 0.6183(2) 0.1757(3) 0.7352(3) 0.0291(14) Uani 1 1 d .
N12 N 0.6421(2) 0.1829(3) 0.8062(3) 0.0293(13) Uani 1 1 d .
N21 N 0.6697(2) 0.0556(2) 0.7518(3) 0.0275(13) Uani 1 1 d .
N22 N 0.6832(2) 0.0782(3) 0.8227(3) 0.0319(14) Uani 1 1 d .
N32 N 0.5877(2) 0.1012(2) 0.8766(3) 0.0278(13) Uani 1 1 d .
N31 N 0.5535(2) 0.0783(3) 0.8197(3) 0.0304(14) Uani 1 1 d .
O2 O 0.57132(16) -0.0022(2) 0.6950(2) 0.0329(12) Uani 1 1 d .
O1 O 0.62547(18) 0.0914(2) 0.6030(2) 0.0308(12) Uani 1 1 d .
O3 O 0.72671(19) 0.1329(2) 0.5690(2) 0.0394(14) Uani 1 1 d .
O4 O 0.7389(2) 0.1636(3) 0.4481(3) 0.0569(17) Uani 1 1 d .
S1 S 0.50341(8) 0.12233(10) 0.65913(10) 0.0389(5) Uani 1 1 d .
Co Co 0.53323(5) -0.20468(6) 0.62056(6) 0.0387(3) Uiso 1 1 d .
Mo1 Mo 0.58205(2) 0.07782(3) 0.69892(3) 0.02600(14) Uani 1 1 d .
B1 B 0.6474(3) 0.1286(4) 0.8600(5) 0.032(2) Uani 1 1 d .
H H 0.6649 0.1418 0.9081 0.039 Uiso 1 1 calc R
Cl1 Cl 0.59165(11) -0.13436(12) 0.87218(13) 0.0799(8) Uani 1 1 d .
Cl2 Cl 0.64407(10) -0.04421(11) 0.97169(11) 0.0645(7) Uani 1 1 d .

loop_
_atom_site_aniso_label
_atom_site_aniso_U_11
_atom_site_aniso_U_22
_atom_site_aniso_U_33
_atom_site_aniso_U_23
_atom_site_aniso_U_13
_atom_site_aniso_U_12
C11 0.052(5) 0.033(5) 0.030(4) -0.015(4) 0.001(3) -0.016(4)
C12 0.052(5) 0.020(5) 0.043(5) 0.003(4) -0.002(4) -0.006(4)
C13 0.032(4) 0.019(4) 0.042(4) 0.000(4) 0.006(4) -0.004(3)
C14 0.050(5) 0.026(5) 0.027(4) 0.007(3) 0.001(3) -0.007(4)
C15 0.082(7) 0.052(7) 0.034(5) 0.012(4) -0.002(4) -0.007(5)
C16 0.072(6) 0.037(6) 0.040(5) 0.014(4) -0.003(4) 0.010(5)
C21 0.040(5) 0.046(6) 0.037(5) 0.006(4) -0.017(4) 0.002(4)
C22 0.033(4) 0.042(6) 0.056(5) 0.005(4) -0.010(4) 0.007(4)
C23 0.022(4) 0.025(5) 0.041(4) -0.004(4) 0.006(3) 0.004(4)
C24 0.037(4) 0.029(5) 0.037(4) 0.007(4) -0.004(3) -0.002(4)
C25 0.046(5) 0.069(7) 0.065(6) -0.017(5) 0.023(4) -0.007(5)
C26 0.085(7) 0.047(7) 0.048(5) -0.009(4) 0.016(4) -0.017(5)
C31 0.048(4) 0.030(5) 0.016(3) -0.004(3) 0.000(3) 0.008(4)
C32 0.041(4) 0.030(5) 0.027(4) 0.005(3) 0.003(3) 0.000(4)
C33 0.039(4) 0.018(4) 0.022(3) 0.001(3) 0.002(3) 0.010(3)
C34 0.032(4) 0.041(5) 0.015(3) -0.002(3) -0.001(3) 0.000(4)
C35 0.029(4) 0.053(6) 0.047(5) -0.005(4) -0.003(3) 0.003(4)
C36 0.062(6) 0.042(6) 0.042(5) -0.003(4) 0.004(4) -0.019(5)
C1 0.028(3) 0.033(5) 0.026(3) 0.004(4) -0.003(3) 0.007(4)
C2 0.030(4) 0.040(6) 0.024(4) 0.008(3) -0.001(3) -0.002(4)
C3 0.036(4) 0.064(6) 0.028(4) -0.014(4) 0.007(3) -0.009(5)
C4 0.046(5) 0.066(7) 0.034(4) -0.020(4) 0.008(4) -0.004(5)
C6 0.018(3) 0.047(5) 0.031(4) 0.001(3) 0.004(3) -0.002(4)
C7 0.041(4) 0.033(5) 0.032(4) -0.005(4) 0.010(3) -0.003(4)
C8 0.032(4) 0.040(6) 0.047(5) 0.001(4) 0.000(3) -0.015(4)
C9 0.034(4) 0.053(6) 0.044(5) -0.004(4) -0.005(3) -0.004(4)
C61 0.248(19) 0.041(8) 0.114(11) -0.027(8) -0.090(11) 0.070(10)
C62 0.139(13) 0.067(10) 0.162(14) 0.074(10) 0.055(11) 0.029(9)
C63 0.194(18) 0.116(14) 0.088(9) -0.039(10) -0.039(11) 0.079(13)
C64 0.042(6) 0.046(8) 0.31(2) -0.018(12) -0.036(11) 0.009(6)
C65 0.171(15) 0.066(10) 0.155(13) 0.064(9) 0.126(11) 0.052(9)
C72 0.112(8) 0.101(9) 0.030(5) 0.004(6) 0.004(5) -0.039(8)
C5 0.037(4) 0.061(6) 0.041(4) -0.021(4) 0.002(4) -0.011(5)
N11 0.041(4) 0.021(4) 0.026(3) -0.004(3) 0.003(3) 0.000(3)
N12 0.044(3) 0.020(4) 0.024(3) -0.004(3) -0.001(3) -0.002(3)
N21 0.034(3) 0.024(4) 0.025(3) 0.003(3) -0.001(2) -0.010(3)
N22 0.036(3) 0.031(4) 0.029(3) 0.002(3) -0.008(2) 0.004(3)
N32 0.030(3) 0.025(4) 0.028(3) 0.004(2) -0.005(3) -0.001(3)
N31 0.032(3) 0.039(4) 0.020(3) 0.000(3) 0.000(2) 0.005(3)
O2 0.028(3) 0.049(3) 0.022(2) 0.003(2) 0.006(2) 0.006(2)
O1 0.035(3) 0.037(3) 0.021(2) -0.003(2) 0.0033(19) -0.014(2)
O3 0.037(3) 0.052(4) 0.030(3) 0.006(3) 0.001(2) -0.016(3)
O4 0.057(4) 0.075(5) 0.038(3) 0.013(3) 0.005(3) -0.031(4)
S1 0.0392(11) 0.0438(14) 0.0337(10) 0.0017(9) -0.0002(8) 0.0023(10)
Mo1 0.0281(2) 0.0292(3) 0.0206(2) -0.0008(3) -0.0004(3) -0.0025(3)
B1 0.032(5) 0.030(6) 0.035(5) -0.002(4) -0.004(4) -0.007(4)
Cl1 0.0879(19) 0.0718(19) 0.0799(17) 0.0088(14) -0.0127(14) -0.0327(16)
Cl2 0.0878(17) 0.0659(17) 0.0397(12) 0.0005(11) -0.0018(11) 0.0084(15)

loop_
_atom_type_symbol
_atom_type_description
_atom_type_scat_dispersion_real
_atom_type_scat_dispersion_imag
_atom_type_scat_source
C C 0.0181 0.0091 'International Tables Vol C Tables 4.2.6.8 and 6.1.1.4'
H H 0.0000 0.0000 'International Tables Vol C Tables 4.2.6.8 and 6.1.1.4'
N N 0.0311 0.0180 'International Tables Vol C Tables 4.2.6.8 and 6.1.1.4'
O O 0.0492 0.0322 'International Tables Vol C Tables 4.2.6.8 and 6.1.1.4'
S S 0.3331 0.5567 'International Tables Vol C Tables 4.2.6.8 and 6.1.1.4'
Co Co -2.3653 3.6143 'International Tables Vol C Tables 4.2.6.8 and 6.1.1.4'
Mo Mo -0.0483 2.7339 'International Tables Vol C Tables 4.2.6.8 and 6.1.1.4'
B B 0.0090 0.0039 'International Tables Vol C Tables 4.2.6.8 and 6.1.1.4'
Cl Cl 0.3639 0.7018 'International Tables Vol C Tables 4.2.6.8 and 6.1.1.4'

loop_
_geom_angle_atom_site_label_1
_geom_angle_atom_site_label_2
_geom_angle_atom_site_label_3
_geom_angle
N12 C11 C12 108.5(6)
C11 C12 C13 106.3(7)
N11 C13 C12 109.1(7)
N11 C13 C14 122.7(6)
C12 C13 C14 128.2(7)
C13 C14 C16 111.4(6)
C13 C14 C15 110.9(6)
C16 C14 C15 109.2(6)
N22 C21 C22 109.0(6)
C21 C22 C23 106.4(7)
N21 C23 C22 108.7(7)
N21 C23 C24 124.1(6)
C22 C23 C24 127.2(7)
C23 C24 C25 112.0(6)
C23 C24 C26 109.4(6)
C25 C24 C26 111.6(7)
N32 C31 C32 109.3(6)
C31 C32 C33 104.9(6)
N31 C33 C32 109.5(6)
N31 C33 C34 123.3(5)
C32 C33 C34 127.2(6)
C33 C34 C36 110.4(5)
C33 C34 C35 110.9(6)
C36 C34 C35 110.2(6)
O1 C1 C6 121.2(6)
O1 C1 C2 120.6(6)
C6 C1 C2 118.1(6)
C3 C2 C1 119.5(6)
C3 C2 C7 114.9(6)
C1 C2 C7 125.6(6)
C4 C3 C2 120.5(7)
C3 C4 C5 119.7(7)
C5 C6 C1 121.8(6)
O4 C7 O3 122.6(7)
O4 C7 C2 124.4(7)
O3 C7 C2 112.9(6)
O3 C8 C9 105.9(5)
C52 C51 C55 108.7(7)
C52 C51 Co 69.4(5)
C55 C51 Co 68.6(4)
C51 C52 C53 107.7(9)
C51 C52 Co 71.0(6)
C53 C52 Co 68.1(5)
C54 C53 C52 106.8(9)
C54 C53 Co 68.6(5)
C52 C53 Co 70.1(5)
C55 C54 C53 108.5(8)
C55 C54 Co 71.3(4)
C53 C54 Co 69.6(5)
C54 C55 C51 108.4(6)
C54 C55 Co 68.6(4)
C51 C55 Co 70.6(4)
C62 C61 C65 108.0
C62 C61 Co 69.87(12)
C65 C61 Co 70.04(13)
C63 C62 C61 108.0
C63 C62 Co 70.25(13)
C61 C62 Co 69.45(12)
C62 C63 C64 108.0
C62 C63 Co 69.27(13)
C64 C63 Co 69.92(13)
C65 C64 C63 108.0
C65 C64 Co 69.36(12)
C63 C64 Co 69.75(12)
C64 C65 C61 108.0
C64 C65 Co 70.22(12)
C61 C65 Co 69.33(13)
Cl2 C72 Cl1 115.0(3)
C6 C5 C4 120.1(7)
C13 N11 N12 106.6(6)
C13 N11 Mo1 133.9(5)
N12 N11 Mo1 119.4(4)
C11 N12 N11 109.5(6)
C11 N12 B1 129.9(6)
N11 N12 B1 120.3(6)
C23 N21 N22 107.5(6)
C23 N21 Mo1 131.8(5)
N22 N21 Mo1 119.5(4)
C21 N22 N21 108.2(6)
C21 N22 B1 130.7(6)
N21 N22 B1 120.7(5)
C31 N32 N31 109.5(5)
C31 N32 B1 127.7(6)
N31 N32 B1 122.7(5)
C33 N31 N32 106.8(5)
C33 N31 Mo1 132.5(4)
N32 N31 Mo1 120.5(4)
C1 O1 Mo1 137.8(4)
C7 O3 C8 117.4(5)
C61 Co C62 40.67(8)
C61 Co C65 40.63(7)
C62 Co C65 68.26(11)
C61 Co C54 109.7(3)
C62 Co C54 116.1(3)
C65 Co C54 132.8(3)
C61 Co C63 68.19(11)
C62 Co C63 40.48(7)
C65 Co C63 68.01(12)
C54 Co C63 147.4(3)
C61 Co C64 68.14(12)
C62 Co C64 68.04(11)
C65 Co C64 40.42(8)
C54 Co C64 171.6(3)
C63 Co C64 40.33(8)
C61 Co C53 117.5(3)
C62 Co C53 149.6(3)
C65 Co C53 109.6(3)
C54 Co C53 41.8(3)
C63 Co C53 169.2(3)
C64 Co C53 131.2(3)
C61 Co C55 131.3(2)
C62 Co C55 108.2(2)
C65 Co C55 170.8(3)
C54 Co C55 40.1(2)
C63 Co C55 115.3(2)
C64 Co C55 147.3(2)
C53 Co C55 68.8(3)
C61 Co C52 150.2(3)
C62 Co C52 167.5(3)
C65 Co C52 116.9(3)
C54 Co C52 69.7(4)
C63 Co C52 128.9(3)
C64 Co C52 107.9(3)
C53 Co C52 41.7(3)
C55 Co C52 68.4(3)
C61 Co C51 169.7(3)
C62 Co C51 130.2(3)
C65 Co C51 147.9(3)
C54 Co C51 68.3(3)
C63 Co C51 107.6(3)
C64 Co C51 115.3(3)
C53 Co C51 68.4(4)
C55 Co C51 40.8(2)
C52 Co C51 39.7(3)
O2 Mo1 O1 100.89(18)
O2 Mo1 N31 89.8(2)
O1 Mo1 N31 163.70(19)
O2 Mo1 S1 107.33(14)
O1 Mo1 S1 96.22(14)
N31 Mo1 S1 92.19(14)
O2 Mo1 N21 86.56(18)
O1 Mo1 N21 84.30(18)
N31 Mo1 N21 84.13(18)
S1 Mo1 N21 165.66(14)
O2 Mo1 N11 161.15(19)
O1 Mo1 N11 84.49(18)
N31 Mo1 N11 81.6(2)
S1 Mo1 N11 89.83(14)
N21 Mo1 N11 75.94(19)
N12 B1 N22 109.9(6)
N12 B1 N32 109.7(6)
N22 B1 N32 107.9(6)

loop_
_geom_bond_atom_site_label_1
_geom_bond_atom_site_label_2
_geom_bond_distance
C11 N12 1.334(8)
C11 C12 1.372(9)
C12 C13 1.381(9)
C13 N11 1.352(8)
C13 C14 1.495(9)
C14 C16 1.503(9)
C14 C15 1.550(9)
C21 N22 1.339(8)
C21 C22 1.365(9)
C22 C23 1.375(9)
C23 N21 1.347(8)
C23 C24 1.495(9)
C24 C25 1.505(9)
C24 C26 1.514(9)
C31 N32 1.334(7)
C31 C32 1.386(9)
C32 C33 1.406(8)
C33 N31 1.351(8)
C33 C34 1.513(8)
C34 C36 1.517(9)
C34 C35 1.528(8)
C1 O1 1.324(7)
C1 C6 1.402(9)
C1 C2 1.412(8)
C2 C3 1.409(8)
C2 C7 1.485(9)
C3 C4 1.385(9)
C4 C5 1.395(9)
C6 C5 1.373(8)
C7 O4 1.205(8)
C7 O3 1.337(7)
C8 O3 1.446(7)
C8 C9 1.514(8)
C51 C52 1.381(10)
C51 C55 1.416(9)
C51 Co 2.046(9)
C52 C53 1.433(11)
C52 Co 2.026(9)
C53 C54 1.422(11)
C53 Co 1.999(9)
C54 C55 1.374(8)
C54 Co 1.985(8)
C55 Co 2.019(4)
C61 C62 1.3717
C61 C65 1.3717
C61 Co 1.971(4)
C62 C63 1.3716
C62 Co 1.976(4)
C63 C64 1.3717
C63 Co 1.989(4)
C64 C65 1.3717
C64 Co 1.991(4)
C65 Co 1.980(4)
C72 Cl2 1.712(4)
C72 Cl1 1.726(5)
N11 N12 1.372(7)
N11 Mo1 2.381(6)
N12 B1 1.512(9)
N21 N22 1.368(6)
N21 Mo1 2.328(6)
N22 B1 1.534(9)
N32 N31 1.376(6)
N32 B1 1.565(9)
N31 Mo1 2.214(5)
O2 Mo1 1.761(5)
O1 Mo1 1.989(4)
S1 Mo1 2.215(2)

loop_
_geom_torsion_atom_site_label_1
_geom_torsion_atom_site_label_2
_geom_torsion_atom_site_label_3
_geom_torsion_atom_site_label_4
_geom_torsion
N12 C11 C12 C13 0.9(8)
C11 C12 C13 N11 -1.0(8)
C11 C12 C13 C14 178.7(7)
N11 C13 C14 C16 103.7(8)
C12 C13 C14 C16 -75.9(9)
N11 C13 C14 C15 -134.4(7)
C12 C13 C14 C15 45.9(10)
N22 C21 C22 C23 -0.7(9)
C21 C22 C23 N21 2.7(9)
C21 C22 C23 C24 -177.5(7)
N21 C23 C24 C25 129.3(8)
C22 C23 C24 C25 -50.4(10)
N21 C23 C24 C26 -106.5(8)
C22 C23 C24 C26 73.8(9)
N32 C31 C32 C33 0.7(8)
C31 C32 C33 N31 -0.9(8)
C31 C32 C33 C34 178.8(6)
N31 C33 C34 C36 128.2(7)
C32 C33 C34 C36 -51.5(9)
N31 C33 C34 C35 -109.4(7)
C32 C33 C34 C35 70.9(9)
O1 C1 C2 C3 -177.7(6)
C6 C1 C2 C3 5.1(10)
O1 C1 C2 C7 1.5(11)
C6 C1 C2 C7 -175.8(7)
C1 C2 C3 C4 -6.7(11)
C7 C2 C3 C4 174.0(7)
C2 C3 C4 C5 4.4(12)
O1 C1 C6 C5 -178.5(7)
C2 C1 C6 C5 -1.2(11)
C3 C2 C7 O4 17.7(11)
C1 C2 C7 O4 -161.5(7)
C3 C2 C7 O3 -159.9(6)
C1 C2 C7 O3 20.9(11)
C55 C51 C52 C53 1.0(10)
Co C51 C52 C53 58.4(6)
C55 C51 C52 Co -57.4(5)
C51 C52 C53 C54 -1.2(11)
Co C52 C53 C54 59.0(6)
C51 C52 C53 Co -60.2(7)
C52 C53 C54 C55 0.9(10)
Co C53 C54 C55 60.9(5)
C52 C53 C54 Co -60.0(6)
C53 C54 C55 C51 -0.3(8)
Co C54 C55 C51 59.6(5)
C53 C54 C55 Co -59.9(6)
C52 C51 C55 C54 -0.5(8)
Co C51 C55 C54 -58.4(4)
C52 C51 C55 Co 57.9(6)
C65 C61 C62 C63 0.0
Co C61 C62 C63 -59.91(14)
C65 C61 C62 Co 59.91(14)
C61 C62 C63 C64 0.0
Co C62 C63 C64 -59.41(13)
C61 C62 C63 Co 59.41(13)
C62 C63 C64 C65 0.0
Co C63 C64 C65 -59.01(13)
C62 C63 C64 Co 59.01(13)
C63 C64 C65 C61 0.0
Co C64 C65 C61 -59.25(13)
C63 C64 C65 Co 59.25(13)
C62 C61 C65 C64 0.0
Co C61 C65 C64 59.81(12)
C62 C61 C65 Co -59.81(12)
C1 C6 C5 C4 -1.1(12)
C3 C4 C5 C6 -0.5(12)
C12 C13 N11 N12 0.8(7)
C14 C13 N11 N12 -178.9(6)
C12 C13 N11 Mo1 -175.9(5)
C14 C13 N11 Mo1 4.4(10)
C12 C11 N12 N11 -0.4(8)
C12 C11 N12 B1 173.7(7)
C13 N11 N12 C11 -0.2(7)
Mo1 N11 N12 C11 177.0(4)
C13 N11 N12 B1 -175.0(6)
Mo1 N11 N12 B1 2.2(7)
C22 C23 N21 N22 -3.7(8)
C24 C23 N21 N22 176.5(6)
C22 C23 N21 Mo1 -171.0(5)
C24 C23 N21 Mo1 9.2(10)
C22 C21 N22 N21 -1.6(8)
C22 C21 N22 B1 -175.0(7)
C23 N21 N22 C21 3.3(7)
Mo1 N21 N22 C21 172.5(5)
C23 N21 N22 B1 177.5(6)
Mo1 N21 N22 B1 -13.4(8)
C32 C31 N32 N31 -0.3(8)
C32 C31 N32 B1 -177.0(6)
C32 C33 N31 N32 0.8(7)
C34 C33 N31 N32 -178.9(6)
C32 C33 N31 Mo1 175.9(5)
C34 C33 N31 Mo1 -3.8(10)
C31 N32 N31 C33 -0.3(7)
B1 N32 N31 C33 176.6(6)
C31 N32 N31 Mo1 -176.2(4)
B1 N32 N31 Mo1 0.7(8)
C6 C1 O1 Mo1 -3.5(11)
C2 C1 O1 Mo1 179.3(5)
O4 C7 O3 C8 -0.6(11)
C2 C7 O3 C8 177.0(6)
C9 C8 O3 C7 171.6(6)
C65 C61 Co C62 -118.90(8)
C62 C61 Co C65 118.90(8)
C62 C61 Co C54 -107.4(3)
C65 C61 Co C54 133.7(3)
C62 C61 Co C63 37.69(5)
C65 C61 Co C63 -81.21(9)
C62 C61 Co C64 81.29(8)
C65 C61 Co C64 -37.61(6)
C62 C61 Co C53 -152.5(3)
C65 C61 Co C53 88.6(3)
C62 C61 Co C55 -67.4(2)
C65 C61 Co C55 173.7(3)
C62 C61 Co C52 169.2(6)
C65 C61 Co C52 50.3(6)
C62 C61 Co C51 -30.3(15)
C65 C61 Co C51 -149.2(15)
C63 C62 Co C61 119.03(8)
C63 C62 Co C65 81.17(9)
C61 C62 Co C65 -37.87(5)
C63 C62 Co C54 -150.6(3)
C61 C62 Co C54 90.4(3)
C61 C62 Co C63 -119.03(8)
C63 C62 Co C64 37.46(6)
C61 C62 Co C64 -81.57(8)
C63 C62 Co C53 173.1(6)
C61 C62 Co C53 54.1(6)
C63 C62 Co C55 -107.85(19)
C61 C62 Co C55 133.1(2)
C63 C62 Co C52 -35.6(14)
C61 C62 Co C52 -154.6(14)
C63 C62 Co C51 -67.8(3)
C61 C62 Co C51 173.2(4)
C64 C65 Co C61 -119.12(7)
C64 C65 Co C62 -81.22(8)
C61 C65 Co C62 37.90(6)
C64 C65 Co C54 172.8(4)
C61 C65 Co C54 -68.1(4)
C64 C65 Co C63 -37.45(6)
C61 C65 Co C63 81.67(9)
C61 C65 Co C64 119.12(7)
C64 C65 Co C53 131.2(3)
C61 C65 Co C53 -109.7(3)
C64 C65 Co C55 -150.4(14)
C61 C65 Co C55 -31.3(13)
C64 C65 Co C52 86.3(3)
C61 C65 Co C52 -154.6(3)
C64 C65 Co C51 50.9(5)
C61 C65 Co C51 170.0(5)
C55 C54 Co C61 131.6(4)
C53 C54 Co C61 -109.5(5)
C55 C54 Co C62 87.8(4)
C53 C54 Co C62 -153.3(5)
C55 C54 Co C65 171.5(4)
C53 C54 Co C65 -69.6(7)
C55 C54 Co C63 51.5(7)
C53 C54 Co C63 170.4(5)
C55 C54 Co C64 -154.7(18)
C53 C54 Co C64 -36(2)
C55 C54 Co C53 -118.9(7)
C53 C54 Co C55 118.9(7)
C55 C54 Co C52 -80.2(4)
C53 C54 Co C52 38.7(5)
C55 C54 Co C51 -37.6(4)
C53 C54 Co C51 81.3(6)
C62 C63 Co C61 -37.86(6)
C64 C63 Co C61 81.48(9)
C64 C63 Co C62 119.34(7)
C62 C63 Co C65 -81.82(9)
C64 C63 Co C65 37.53(6)
C62 C63 Co C54 54.9(5)
C64 C63 Co C54 174.3(5)
C62 C63 Co C64 -119.34(7)
C62 C63 Co C53 -161.3(16)
C64 C63 Co C53 -42.0(16)
C62 C63 Co C55 88.9(2)
C64 C63 Co C55 -151.8(2)
C62 C63 Co C52 170.7(4)
C64 C63 Co C52 -70.0(4)
C62 C63 Co C51 132.1(3)
C64 C63 Co C51 -108.6(3)
C65 C64 Co C61 37.80(5)
C63 C64 Co C61 -81.60(9)
C65 C64 Co C62 81.80(9)
C63 C64 Co C62 -37.60(5)
C63 C64 Co C65 -119.40(8)
C65 C64 Co C54 -39(2)
C63 C64 Co C54 -158(2)
C65 C64 Co C63 119.40(8)
C65 C64 Co C53 -70.2(4)
C63 C64 Co C53 170.4(4)
C65 C64 Co C55 171.6(5)
C63 C64 Co C55 52.2(4)
C65 C64 Co C52 -110.8(3)
C63 C64 Co C52 129.8(3)
C65 C64 Co C51 -152.8(3)
C63 C64 Co C51 87.8(3)
C54 C53 Co C61 89.4(5)
C52 C53 Co C61 -152.5(5)
C54 C53 Co C62 52.9(9)
C52 C53 Co C62 171.0(5)
C54 C53 Co C65 133.1(5)
C52 C53 Co C65 -108.8(5)
C52 C53 Co C54 118.1(8)
C54 C53 Co C63 -151.4(14)
C52 C53 Co C63 -33.3(19)
C54 C53 Co C64 173.5(4)
C52 C53 Co C64 -68.4(7)
C54 C53 Co C55 -37.2(5)
C52 C53 Co C55 80.9(5)
C54 C53 Co C52 -118.1(8)
C54 C53 Co C51 -81.2(6)
C52 C53 Co C51 36.9(5)
C54 C55 Co C61 -69.7(5)
C51 C55 Co C61 170.5(4)
C54 C55 Co C62 -109.1(4)
C51 C55 Co C62 131.1(4)
C54 C55 Co C65 -43.0(15)
C51 C55 Co C65 -162.8(13)
C51 C55 Co C54 -119.8(6)
C54 C55 Co C63 -152.2(4)
C51 C55 Co C63 88.0(4)
C54 C55 Co C64 173.4(5)
C51 C55 Co C64 53.6(6)
C54 C55 Co C53 38.8(5)
C51 C55 Co C53 -81.0(5)
C54 C55 Co C52 83.8(5)
C51 C55 Co C52 -36.1(4)
C54 C55 Co C51 119.8(6)
C51 C52 Co C61 174.6(5)
C53 C52 Co C61 55.6(9)
C51 C52 Co C62 -39.6(17)
C53 C52 Co C62 -158.6(12)
C51 C52 Co C65 -151.2(5)
C53 C52 Co C65 89.8(6)
C51 C52 Co C54 80.1(5)
C53 C52 Co C54 -38.8(5)
C51 C52 Co C63 -68.7(6)
C53 C52 Co C63 172.4(5)
C51 C52 Co C64 -108.4(5)
C53 C52 Co C64 132.7(5)
C51 C52 Co C53 119.0(8)
C51 C52 Co C55 37.0(5)
C53 C52 Co C55 -81.9(6)
C53 C52 Co C51 -119.0(8)
C52 C51 Co C61 -164.9(13)
C55 C51 Co C61 -44.0(17)
C52 C51 Co C62 169.6(5)
C55 C51 Co C62 -69.4(4)
C52 C51 Co C65 53.9(8)
C55 C51 Co C65 174.9(4)
C52 C51 Co C54 -84.0(6)
C55 C51 Co C54 37.0(4)
C52 C51 Co C63 130.5(5)
C55 C51 Co C63 -108.5(4)
C52 C51 Co C64 87.8(5)
C55 C51 Co C64 -151.2(3)
C52 C51 Co C53 -38.8(5)
C55 C51 Co C53 82.2(4)
C52 C51 Co C55 -121.0(7)
C55 C51 Co C52 121.0(7)
C1 O1 Mo1 O2 46.9(7)
C1 O1 Mo1 N31 177.3(7)
C1 O1 Mo1 S1 -62.1(7)
C1 O1 Mo1 N21 132.3(7)
C1 O1 Mo1 N11 -151.3(7)
C33 N31 Mo1 O2 -51.2(6)
N32 N31 Mo1 O2 123.3(5)
C33 N31 Mo1 O1 177.2(6)
N32 N31 Mo1 O1 -8.2(10)
C33 N31 Mo1 S1 56.1(6)
N32 N31 Mo1 S1 -129.3(5)
C33 N31 Mo1 N21 -137.8(6)
N32 N31 Mo1 N21 36.8(5)
C33 N31 Mo1 N11 145.6(6)
N32 N31 Mo1 N11 -39.8(5)
C23 N21 Mo1 O2 44.6(6)
N22 N21 Mo1 O2 -121.4(5)
C23 N21 Mo1 O1 -56.7(6)
N22 N21 Mo1 O1 137.2(5)
C23 N21 Mo1 N31 134.8(6)
N22 N21 Mo1 N31 -31.2(5)
C23 N21 Mo1 S1 -149.5(5)
N22 N21 Mo1 S1 44.4(9)
C23 N21 Mo1 N11 -142.4(6)
N22 N21 Mo1 N11 51.5(4)
C13 N11 Mo1 O2 152.4(6)
N12 N11 Mo1 O2 -23.9(8)
C13 N11 Mo1 O1 44.6(6)
N12 N11 Mo1 O1 -131.7(4)
C13 N11 Mo1 N31 -143.9(6)
N12 N11 Mo1 N31 39.8(4)
C13 N11 Mo1 S1 -51.6(6)
N12 N11 Mo1 S1 132.0(4)
C13 N11 Mo1 N21 130.1(6)
N12 N11 Mo1 N21 -46.2(4)
C11 N12 B1 N22 -113.8(8)
N11 N12 B1 N22 59.8(8)
C11 N12 B1 N32 127.7(7)
N11 N12 B1 N32 -58.8(8)
C21 N22 B1 N12 118.6(8)
N21 N22 B1 N12 -54.1(8)
C21 N22 B1 N32 -121.8(8)
N21 N22 B1 N32 65.6(8)
C31 N32 B1 N12 -123.6(7)
N31 N32 B1 N12 60.1(8)
C31 N32 B1 N22 116.7(7)
N31 N32 B1 N22 -59.6(8)

loop_
_platon_squeeze_void_nr
_platon_squeeze_void_average_x
_platon_squeeze_void_average_y
_platon_squeeze_void_average_z
_platon_squeeze_void_volume
_platon_squeeze_void_count_electrons
_platon_squeeze_void_content
1 0.826 0.184 -0.095 140 53 ' '
2 0.326 0.316 0.094 140 53 ' '
3 0.674 0.684 -0.094 140 53 ' '
4 0.174 0.816 0.094 140 53 ' '
5 0.826 0.316 0.405 140 53 ' '
6 0.674 0.816 0.406 140 53 ' '
7 0.326 0.184 0.594 140 53 ' '
8 0.174 0.684 0.594 140 53 ' '
